data_7019772
loop_
_publ_author_name
'Lv, Chunlin'
'Zhang, Jin'
'Hao, Jian'
'Liu, Lei'
'Wei, Yongge'

_publ_section_title
;
 Syntheses and structural characterizations of di-substituted alkylimido
 hexamolybdates: an insight on bi-alkylimido functionalization.
;
_journal_issue 33
_journal_name_full 'Dalton transactions (Cambridge, England : 2003)'
_journal_page_first 10065
_journal_page_last 10070
_journal_paper_doi 10.1039/c2dt30471f
_journal_volume 41
_journal_year 2012
_chemical_formula_moiety 'C8 H18 Mo6 N2 O17, 2(C16 H36 N)'
_chemical_formula_sum 'C40 H90 Mo6 N4 O17'
_chemical_formula_weight 1474.80
_chemical_name_systematic
;
?
;
_space_group_crystal_system triclinic
_space_group_IT_number 2
_space_group_name_Hall '-P 1'
_space_group_name_H-M_alt 'P -1'
_symmetry_space_group_name_Hall '-P 1'
_symmetry_space_group_name_H-M 'P -1'
_atom_sites_solution_hydrogens geom
_atom_sites_solution_primary direct
_atom_sites_solution_secondary difmap
_audit_creation_date 2012-04-24
_audit_creation_method SHELXL-97
_cell_angle_alpha 106.72(3)
_cell_angle_beta 103.00(3)
_cell_angle_gamma 96.29(3)
_cell_formula_units_Z 4
_cell_length_a 16.492(3)
_cell_length_b 17.087(3)
_cell_length_c 22.417(5)
_cell_measurement_reflns_used 37624
_cell_measurement_temperature 293(2)
_cell_measurement_theta_max 27.50
_cell_measurement_theta_min 3.00
_cell_volume 5791(2)
_computing_cell_refinement 'CrystalClear (Rigaku Inc., 2008)'
_computing_data_collection 'CrystalClear (Rigaku Inc., 2008)'
_computing_data_reduction 'CrystalClear (Rigaku Inc., 2008)'
_computing_molecular_graphics
;
O. V. Dolomanov, L. J. Bourhis, R. J. Gildea, J. A. K. Howard and H. Puschmann,
OLEX2: a complete structure solution, refinement and analysis program.
J. Appl. Cryst. (2009). 42, 339-341.
;
_computing_publication_material
;
O. V. Dolomanov, L. J. Bourhis, R. J. Gildea, J. A. K. Howard and H. Puschmann,
OLEX2: a complete structure solution, refinement and analysis program.
J. Appl. Cryst. (2009). 42, 339-341.
;
_computing_structure_refinement
;
XL, G.M. Sheldrick, Acta Cryst.
(2008). A64, 112-122
;
_computing_structure_solution 'SHELXS-97 (Sheldrick, 1990)'
_diffrn_ambient_temperature 293(2)
_diffrn_detector_area_resol_mean 28.5714
_diffrn_measured_fraction_theta_full 0.952
_diffrn_measured_fraction_theta_max 0.952
_diffrn_measurement_device
;
Saturn724+ (4x4 bin mode)
;
_diffrn_measurement_method dtprofit.ref
_diffrn_radiation_detector CCD
_diffrn_radiation_monochromator 'Graphite Monochromator'
_diffrn_radiation_source 'Rotating Anode'
_diffrn_radiation_type MoK\a
_diffrn_radiation_wavelength 0.71073
_diffrn_reflns_av_R_equivalents 0.0338
_diffrn_reflns_av_unetI/netI 0.0462
_diffrn_reflns_limit_h_max 21
_diffrn_reflns_limit_h_min -21
_diffrn_reflns_limit_k_max 22
_diffrn_reflns_limit_k_min -20
_diffrn_reflns_limit_l_max 29
_diffrn_reflns_limit_l_min -28
_diffrn_reflns_number 56187
_diffrn_reflns_theta_full 27.48
_diffrn_reflns_theta_max 27.48
_diffrn_reflns_theta_min 3.00
_exptl_absorpt_coefficient_mu 1.322
_exptl_absorpt_correction_T_max 0.876
_exptl_absorpt_correction_T_min 0.735
_exptl_absorpt_correction_type multi-scan
_exptl_absorpt_process_details '(SADABS, Sheldrick, Bruker, 2000))'
_exptl_crystal_colour yellow
_exptl_crystal_density_diffrn 1.691
_exptl_crystal_density_method 'not measured'
_exptl_crystal_F_000 2984
_exptl_crystal_size_max 0.30
_exptl_crystal_size_mid 0.20
_exptl_crystal_size_min 0.10
_refine_diff_density_max 1.206
_refine_diff_density_min -0.811
_refine_diff_density_rms 0.101
_refine_ls_extinction_method none
_refine_ls_goodness_of_fit_ref 1.051
_refine_ls_hydrogen_treatment mixed
_refine_ls_matrix_type full
_refine_ls_number_parameters 1207
_refine_ls_number_reflns 25299
_refine_ls_number_restraints 863
_refine_ls_restrained_S_all 1.073
_refine_ls_R_factor_all 0.0937
_refine_ls_R_factor_gt 0.0553
_refine_ls_shift/su_max 0.002
_refine_ls_shift/su_mean 0.000
_refine_ls_structure_factor_coef Fsqd
_refine_ls_weighting_details 'calc w=1/[\s^2^(Fo^2^)+(0.0954P)^2^+2.7186P] where P=(Fo^2^+2Fc^2^)/3'
_refine_ls_weighting_scheme calc
_refine_ls_wR_factor_gt 0.1582
_refine_ls_wR_factor_ref 0.1820
_reflns_number_gt 15877
_reflns_number_total 25299
_reflns_threshold_expression >2sigma(I)
_cod_data_source_file c2dt30471f.txt
_cod_data_source_block w
_cod_database_code 7019772

loop_
_space_group_symop_id
_space_group_symop_operation_xyz
1 'x, y, z'
2 '-x, -y, -z'

loop_
_atom_site_label
_atom_site_type_symbol
_atom_site_fract_x
_atom_site_fract_y
_atom_site_fract_z
_atom_site_U_iso_or_equiv
_atom_site_adp_type
_atom_site_occupancy
_atom_site_symmetry_multiplicity
_atom_site_calc_flag
_atom_site_refinement_flags
Mo1 Mo 0.97156(3) 0.53692(3) 0.15945(3) 0.05433(14) Uani 1 1 d .
Mo2 Mo 1.15519(3) 0.51363(4) 0.22887(3) 0.06062(15) Uani 1 1 d .
Mo3 Mo 1.04286(4) 0.61499(3) 0.31590(3) 0.05616(14) Uani 1 1 d .
Mo4 Mo 1.00163(4) 0.35263(3) 0.16220(3) 0.05889(15) Uani 1 1 d .
Mo5 Mo 0.88589(3) 0.45330(3) 0.24988(3) 0.05451(14) Uani 1 1 d .
Mo6 Mo 1.07576(4) 0.42981(3) 0.32162(3) 0.05868(15) Uani 1 1 d .
Mo7 Mo 0.55464(4) 0.92683(4) 0.34598(3) 0.06552(16) Uani 1 1 d .
Mo8 Mo 0.36995(3) 0.92922(3) 0.26341(3) 0.05647(14) Uani 1 1 d .
Mo9 Mo 0.49684(4) 0.83111(3) 0.19061(3) 0.06414(16) Uani 1 1 d .
Mo10 Mo 0.50888(3) 1.10016(3) 0.32628(3) 0.05580(14) Uani 1 1 d .
Mo11 Mo 0.64041(3) 1.00433(4) 0.25346(3) 0.06783(17) Uani 1 1 d .
Mo12 Mo 0.45043(4) 1.00635(4) 0.16836(3) 0.06603(16) Uani 1 1 d .
O1 O 1.0237(2) 0.4857(2) 0.23868(16) 0.0420(8) Uani 1 1 d .
O3 O 1.0561(4) 0.7079(3) 0.3731(2) 0.0830(15) Uani 1 1 d .
O4 O 0.9868(4) 0.2569(3) 0.1087(3) 0.0904(16) Uani 1 1 d .
O5 O 0.7871(3) 0.4313(3) 0.2581(3) 0.0825(15) Uani 1 1 d .
O6 O 1.1116(4) 0.3883(3) 0.3797(2) 0.0883(16) Uani 1 1 d .
O7 O 1.0904(3) 0.5533(3) 0.1651(2) 0.0576(10) Uani 1 1 d .
O8 O 0.9952(3) 0.6349(2) 0.2377(2) 0.0560(10) Uani 1 1 d .
O9 O 0.9639(3) 0.4202(3) 0.11138(19) 0.0603(10) Uani 1 1 d .
O10 O 0.8696(2) 0.5016(3) 0.1824(2) 0.0575(10) Uani 1 1 d .
O11 O 1.1480(3) 0.6146(3) 0.2959(2) 0.0608(10) Uani 1 1 d .
O12 O 1.1150(3) 0.4003(3) 0.1694(2) 0.0653(11) Uani 1 1 d .
O13 O 0.9285(3) 0.5636(2) 0.3093(2) 0.0570(10) Uani 1 1 d .
O14 O 0.8960(3) 0.3542(2) 0.1865(2) 0.0596(10) Uani 1 1 d .
O15 O 0.9554(3) 0.4157(2) 0.3132(2) 0.0594(10) Uani 1 1 d .
O16 O 1.0790(3) 0.5446(3) 0.36769(19) 0.0640(11) Uani 1 1 d .
O17 O 1.1737(3) 0.4642(3) 0.2993(2) 0.0671(12) Uani 1 1 d .
O18 O 1.0474(3) 0.3350(2) 0.2438(2) 0.0651(11) Uani 1 1 d .
O19 O 0.4135(5) 1.0339(4) 0.1030(3) 0.119(2) Uani 1 1 d .
O20 O 0.7383(4) 1.0356(4) 0.2508(4) 0.117(2) Uani 1 1 d .
O21 O 0.5119(4) 1.1985(3) 0.3731(3) 0.0879(16) Uani 1 1 d .
O22 O 0.4981(4) 0.7361(3) 0.1414(3) 0.102(2) Uani 1 1 d .
O23 O 0.4607(3) 0.8902(3) 0.1318(2) 0.0694(12) Uani 1 1 d .
O24 O 0.4353(3) 0.9023(3) 0.3351(2) 0.0672(12) Uani 1 1 d .
O25 O 0.5491(3) 1.0466(3) 0.3855(2) 0.0659(11) Uani 1 1 d .
O26 O 0.3909(3) 0.8244(2) 0.2072(2) 0.0663(12) Uani 1 1 d .
O27 O 0.5458(3) 0.8260(3) 0.2759(2) 0.0685(12) Uani 1 1 d .
O28 O 0.6581(3) 0.9710(3) 0.3279(2) 0.0753(13) Uani 1 1 d .
O29 O 0.5024(2) 0.9653(2) 0.25933(17) 0.0434(8) Uani 1 1 d .
O30 O 0.3507(3) 0.9635(3) 0.1863(2) 0.0663(11) Uani 1 1 d .
O31 O 0.6120(3) 0.8918(3) 0.2019(2) 0.0693(12) Uani 1 1 d .
O32 O 0.5716(3) 1.0289(3) 0.1830(2) 0.0794(15) Uani 1 1 d .
O33 O 0.4614(3) 1.1039(2) 0.2378(2) 0.0668(12) Uani 1 1 d .
O34 O 0.6153(3) 1.1068(3) 0.3064(2) 0.0733(13) Uani 1 1 d .
O35 O 0.3951(3) 1.0451(2) 0.3153(2) 0.0562(10) Uani 1 1 d .
N1 N 0.9337(3) 0.5768(3) 0.0989(3) 0.0642(13) Uani 1 1 d .
N2 N 1.2552(3) 0.5363(4) 0.2214(3) 0.0773(17) Uani 1 1 d .
N3 N 0.5895(5) 0.9008(5) 0.4149(3) 0.094(2) Uani 1 1 d .
N4 N 0.2712(3) 0.8938(4) 0.2681(3) 0.0787(17) Uani 1 1 d .
N5 N 1.2030(4) 0.6829(4) 0.5649(3) 0.094(2) Uani 1 1 d .
N6 N 1.2178(4) 0.1818(4) 0.2429(3) 0.0771(16) Uani 1 1 d .
N7 N 0.7532(4) 0.7143(4) 0.2686(3) 0.0880(19) Uani 1 1 d D
N8 N 1.3554(5) 0.7995(5) -0.0663(3) 0.138(3) Uani 1 1 d DU
C1 C 0.9115(4) 0.6118(4) 0.0480(3) 0.0688(17) Uani 1 1 d D
C2 C 0.8316(8) 0.6439(12) 0.0506(7) 0.286(14) Uani 1 1 d D
H2A H 0.8409 0.6883 0.0905 0.429 Uiso 1 1 calc R
H2B H 0.7881 0.5999 0.0481 0.429 Uiso 1 1 calc R
H2C H 0.8141 0.6643 0.0150 0.429 Uiso 1 1 calc R
C3 C 0.9849(7) 0.6734(10) 0.0517(7) 0.265(13) Uani 1 1 d D
H3A H 0.9991 0.7172 0.0924 0.398 Uiso 1 1 calc R
H3B H 0.9705 0.6963 0.0171 0.398 Uiso 1 1 calc R
H3C H 1.0326 0.6465 0.0480 0.398 Uiso 1 1 calc R
C4 C 0.8877(10) 0.5439(7) -0.0167(4) 0.166(6) Uani 1 1 d D
H4A H 0.8385 0.5056 -0.0198 0.249 Uiso 1 1 calc R
H4B H 0.9339 0.5148 -0.0205 0.249 Uiso 1 1 calc R
H4C H 0.8756 0.5679 -0.0507 0.249 Uiso 1 1 calc R
C5 C 1.3372(4) 0.5535(6) 0.2101(4) 0.094(3) Uani 1 1 d D
C6 C 1.3243(8) 0.5454(16) 0.1398(6) 0.289(14) Uani 1 1 d D
H6A H 1.2913 0.5851 0.1296 0.434 Uiso 1 1 calc R
H6B H 1.2951 0.4903 0.1135 0.434 Uiso 1 1 calc R
H6C H 1.3784 0.5558 0.1313 0.434 Uiso 1 1 calc R
C7 C 1.3805(7) 0.6413(6) 0.2513(7) 0.158(5) Uani 1 1 d D
H7A H 1.3483 0.6799 0.2383 0.237 Uiso 1 1 calc R
H7B H 1.4364 0.6518 0.2460 0.237 Uiso 1 1 calc R
H7C H 1.3843 0.6478 0.2959 0.237 Uiso 1 1 calc R
C8 C 1.3875(7) 0.4921(8) 0.2279(9) 0.184(7) Uani 1 1 d .
H8A H 1.3601 0.4370 0.2003 0.276 Uiso 1 1 calc R
H8B H 1.3913 0.4962 0.2721 0.276 Uiso 1 1 calc R
H8C H 1.4434 0.5038 0.2229 0.276 Uiso 1 1 calc R
C9 C 0.6036(7) 0.8878(7) 0.4770(5) 0.113(4) Uani 1 1 d D
C10 C 0.6834(10) 0.8524(11) 0.4901(7) 0.218(9) Uani 1 1 d .
H10A H 0.7314 0.8926 0.4939 0.327 Uiso 1 1 calc R
H10B H 0.6793 0.8028 0.4550 0.327 Uiso 1 1 calc R
H10C H 0.6902 0.8393 0.5296 0.327 Uiso 1 1 calc R
C11 C 0.6133(9) 0.9683(9) 0.5309(5) 0.196(8) Uani 1 1 d D
H11A H 0.6655 1.0039 0.5364 0.294 Uiso 1 1 calc R
H11B H 0.6138 0.9567 0.5704 0.294 Uiso 1 1 calc R
H11C H 0.5668 0.9955 0.5201 0.294 Uiso 1 1 calc R
C12 C 0.5223(12) 0.8311(9) 0.4720(7) 0.191(7) Uani 1 1 d .
H12A H 0.5157 0.7788 0.4389 0.286 Uiso 1 1 calc R
H12B H 0.4746 0.8569 0.4612 0.286 Uiso 1 1 calc R
H12C H 0.5253 0.8219 0.5126 0.286 Uiso 1 1 calc R
C13 C 0.2014(5) 0.8495(5) 0.2812(5) 0.097(3) Uani 1 1 d D
C14 C 0.1452(9) 0.9100(8) 0.3028(10) 0.237(10) Uani 1 1 d D
H14A H 0.1218 0.9303 0.2682 0.356 Uiso 1 1 calc R
H14B H 0.1781 0.9558 0.3396 0.356 Uiso 1 1 calc R
H14C H 0.1002 0.8823 0.3143 0.356 Uiso 1 1 calc R
C15 C 0.1580(8) 0.7762(7) 0.2218(5) 0.163(6) Uani 1 1 d D
H15A H 0.1327 0.7958 0.1872 0.244 Uiso 1 1 calc R
H15B H 0.1149 0.7427 0.2311 0.244 Uiso 1 1 calc R
H15C H 0.1988 0.7435 0.2093 0.244 Uiso 1 1 calc R
C16 C 0.2393(7) 0.8152(7) 0.3355(5) 0.148(5) Uani 1 1 d D
H16A H 0.2659 0.8607 0.3745 0.222 Uiso 1 1 calc R
H16B H 0.2806 0.7831 0.3232 0.222 Uiso 1 1 calc R
H16C H 0.1951 0.7806 0.3427 0.222 Uiso 1 1 calc R
C111 C 1.1648(6) 0.7439(6) 0.5324(5) 0.122(4) Uani 1 1 d DU
H11D H 1.1491 0.7171 0.4859 0.146 Uiso 1 1 calc R
H11E H 1.1131 0.7536 0.5448 0.146 Uiso 1 1 calc R
C112 C 1.2209(8) 0.8274(7) 0.5480(7) 0.173(6) Uani 1 1 d DU
H11F H 1.2649 0.8210 0.5257 0.208 Uiso 1 1 calc R
H11G H 1.2477 0.8500 0.5942 0.208 Uiso 1 1 calc R
C113 C 1.1666(10) 0.8862(9) 0.5266(9) 0.264(10) Uani 1 1 d DU
H11H H 1.1251 0.8558 0.4859 0.316 Uiso 1 1 calc R
H11I H 1.1363 0.9072 0.5585 0.316 Uiso 1 1 calc R
C114 C 1.2191(16) 0.9577(13) 0.5187(14) 0.43(2) Uani 1 1 d DU
H11J H 1.1837 0.9820 0.4916 0.651 Uiso 1 1 calc R
H11K H 1.2625 0.9383 0.4993 0.651 Uiso 1 1 calc R
H11L H 1.2448 0.9987 0.5603 0.651 Uiso 1 1 calc R
C121 C 1.2193(5) 0.7190(5) 0.6376(4) 0.091(3) Uani 1 1 d D
H12D H 1.2335 0.6759 0.6562 0.110 Uiso 1 1 calc R
H12E H 1.2687 0.7632 0.6536 0.110 Uiso 1 1 calc R
C122 C 1.1489(6) 0.7533(5) 0.6626(5) 0.107(3) Uani 1 1 d D
H12F H 1.0977 0.7112 0.6445 0.128 Uiso 1 1 calc R
H12G H 1.1381 0.8006 0.6484 0.128 Uiso 1 1 calc R
C123 C 1.1701(7) 0.7802(5) 0.7356(5) 0.113(3) Uani 1 1 d D
H12H H 1.1768 0.7320 0.7496 0.136 Uiso 1 1 calc R
H12I H 1.2236 0.8191 0.7536 0.136 Uiso 1 1 calc R
C124 C 1.1030(7) 0.8206(7) 0.7617(7) 0.151(5) Uani 1 1 d D
H12J H 1.1191 0.8363 0.8081 0.227 Uiso 1 1 calc R
H12K H 1.0500 0.7821 0.7447 0.227 Uiso 1 1 calc R
H12L H 1.0970 0.8692 0.7490 0.227 Uiso 1 1 calc R
C131 C 1.1368(4) 0.6030(5) 0.5392(4) 0.082(2) Uani 1 1 d D
H13A H 1.1191 0.5871 0.4923 0.099 Uiso 1 1 calc R
H13B H 1.0876 0.6148 0.5547 0.099 Uiso 1 1 calc R
C132 C 1.1647(5) 0.5289(5) 0.5576(4) 0.087(2) Uani 1 1 d D
H13C H 1.2097 0.5120 0.5383 0.105 Uiso 1 1 calc R
H13D H 1.1862 0.5445 0.6042 0.105 Uiso 1 1 calc R
C133 C 1.0910(5) 0.4583(4) 0.5341(4) 0.084(2) Uani 1 1 d D
H13E H 1.0654 0.4486 0.4885 0.101 Uiso 1 1 calc R
H13F H 1.0490 0.4743 0.5571 0.101 Uiso 1 1 calc R
C134 C 1.1133(7) 0.3776(5) 0.5426(5) 0.113(3) Uani 1 1 d D
H13G H 1.0630 0.3353 0.5265 0.169 Uiso 1 1 calc R
H13H H 1.1372 0.3860 0.5877 0.169 Uiso 1 1 calc R
H13I H 1.1537 0.3603 0.5191 0.169 Uiso 1 1 calc R
C141 C 1.2860(5) 0.6655(7) 0.5513(5) 0.125(4) Uani 1 1 d D
H14D H 1.3063 0.6271 0.5731 0.150 Uiso 1 1 calc R
H14E H 1.3273 0.7169 0.5694 0.150 Uiso 1 1 calc R
C142 C 1.2805(7) 0.6291(11) 0.4797(6) 0.174(6) Uani 1 1 d D
H14F H 1.2457 0.5738 0.4616 0.209 Uiso 1 1 calc R
H14G H 1.2558 0.6640 0.4560 0.209 Uiso 1 1 calc R
C143 C 1.3703(8) 0.6254(14) 0.4753(7) 0.231(9) Uani 1 1 d D
H14H H 1.4064 0.6793 0.4992 0.277 Uiso 1 1 calc R
H14I H 1.3918 0.5848 0.4941 0.277 Uiso 1 1 calc R
C144 C 1.3711(12) 0.602(2) 0.4056(8) 0.36(2) Uani 1 1 d D
H14J H 1.4275 0.5965 0.4024 0.540 Uiso 1 1 calc R
H14K H 1.3530 0.6437 0.3879 0.540 Uiso 1 1 calc R
H14L H 1.3335 0.5494 0.3818 0.540 Uiso 1 1 calc R
C211 C 1.1981(6) 0.2287(6) 0.1943(4) 0.094(3) Uani 1 1 d D
H21A H 1.1435 0.2018 0.1639 0.113 Uiso 1 1 calc R
H21B H 1.1934 0.2848 0.2174 0.113 Uiso 1 1 calc R
C212 C 1.2627(6) 0.2338(7) 0.1567(5) 0.113(3) Uani 1 1 d D
H21C H 1.3136 0.2723 0.1851 0.135 Uiso 1 1 calc R
H21D H 1.2775 0.1795 0.1417 0.135 Uiso 1 1 calc R
C213 C 1.2305(10) 0.2619(8) 0.0997(6) 0.158(6) Uani 1 1 d D
H21E H 1.2768 0.2754 0.0821 0.190 Uiso 1 1 calc R
H21F H 1.2068 0.3115 0.1131 0.190 Uiso 1 1 calc R
C214 C 1.1623(12) 0.1924(12) 0.0478(7) 0.236(10) Uani 1 1 d D
H21G H 1.1412 0.2106 0.0115 0.354 Uiso 1 1 calc R
H21H H 1.1167 0.1793 0.0654 0.354 Uiso 1 1 calc R
H21I H 1.1864 0.1439 0.0340 0.354 Uiso 1 1 calc R
C221 C 1.2219(5) 0.0932(4) 0.2088(4) 0.086(2) Uani 1 1 d D
H22A H 1.2364 0.0655 0.2409 0.103 Uiso 1 1 calc R
H22B H 1.2670 0.0932 0.1875 0.103 Uiso 1 1 calc R
C222 C 1.1407(6) 0.0435(6) 0.1589(5) 0.109(3) Uani 1 1 d D
H22C H 1.0981 0.0338 0.1809 0.131 Uiso 1 1 calc R
H22D H 1.1201 0.0756 0.1314 0.131 Uiso 1 1 calc R
C223 C 1.1523(7) -0.0386(6) 0.1178(5) 0.133(4) Uani 1 1 d D
H22E H 1.1728 -0.0707 0.1454 0.160 Uiso 1 1 calc R
H22F H 1.1950 -0.0289 0.0959 0.160 Uiso 1 1 calc R
C224 C 1.0713(7) -0.0885(7) 0.0678(6) 0.150(5) Uani 1 1 d D
H22G H 1.0827 -0.1391 0.0416 0.224 Uiso 1 1 calc R
H22H H 1.0501 -0.0566 0.0408 0.224 Uiso 1 1 calc R
H22I H 1.0299 -0.1014 0.0892 0.224 Uiso 1 1 calc R
C231 C 1.1486(6) 0.1876(6) 0.2776(4) 0.101(3) Uani 1 1 d D
H23A H 1.1470 0.2458 0.2968 0.121 Uiso 1 1 calc R
H23B H 1.0946 0.1620 0.2458 0.121 Uiso 1 1 calc R
C232 C 1.1573(8) 0.1477(9) 0.3295(6) 0.145(5) Uani 1 1 d D
H23C H 1.2119 0.1708 0.3610 0.174 Uiso 1 1 calc R
H23D H 1.1542 0.0884 0.3108 0.174 Uiso 1 1 calc R
C233 C 1.0866(9) 0.1631(12) 0.3625(7) 0.197(7) Uani 1 1 d D
H23E H 1.0864 0.2223 0.3762 0.236 Uiso 1 1 calc R
H23F H 1.0329 0.1357 0.3310 0.236 Uiso 1 1 calc R
C234 C 1.0924(13) 0.1340(13) 0.4196(8) 0.259(10) Uani 1 1 d D
H23G H 1.0458 0.1467 0.4374 0.388 Uiso 1 1 calc R
H23H H 1.1448 0.1616 0.4517 0.388 Uiso 1 1 calc R
H23I H 1.0904 0.0750 0.4065 0.388 Uiso 1 1 calc R
C241 C 1.3046(5) 0.2221(5) 0.2911(4) 0.093(2) Uani 1 1 d DU
H24A H 1.3150 0.1923 0.3221 0.111 Uiso 1 1 calc R
H24B H 1.3476 0.2151 0.2678 0.111 Uiso 1 1 calc R
C242 C 1.3148(7) 0.3124(6) 0.3274(6) 0.153(5) Uani 1 1 d DU
H24C H 1.2675 0.3206 0.3461 0.184 Uiso 1 1 calc R
H24D H 1.3122 0.3432 0.2970 0.184 Uiso 1 1 calc R
C243 C 1.3965(8) 0.3484(8) 0.3808(7) 0.203(7) Uani 1 1 d DU
H24E H 1.4144 0.4066 0.3863 0.244 Uiso 1 1 calc R
H24F H 1.4409 0.3187 0.3703 0.244 Uiso 1 1 calc R
C244 C 1.3794(15) 0.3391(19) 0.4426(9) 0.377(17) Uani 1 1 d DU
H24G H 1.4307 0.3593 0.4772 0.566 Uiso 1 1 calc R
H24H H 1.3596 0.2815 0.4361 0.566 Uiso 1 1 calc R
H24I H 1.3370 0.3706 0.4536 0.566 Uiso 1 1 calc R
C311 C 0.7570(7) 0.6370(7) 0.2173(5) 0.133(4) Uani 1 1 d DU
H31A H 0.7635 0.5926 0.2360 0.159 Uiso 1 1 calc R
H31B H 0.8064 0.6472 0.2020 0.159 Uiso 1 1 calc R
C312 C 0.6774(8) 0.6088(8) 0.1597(6) 0.160(5) Uani 1 1 d DU
H31C H 0.6271 0.6106 0.1752 0.192 Uiso 1 1 calc R
H31D H 0.6779 0.6459 0.1341 0.192 Uiso 1 1 calc R
C313 C 0.6760(12) 0.5198(10) 0.1178(9) 0.283(11) Uani 1 1 d DU
H31E H 0.7239 0.5189 0.0994 0.340 Uiso 1 1 calc R
H31F H 0.6801 0.4835 0.1442 0.340 Uiso 1 1 calc R
C314 C 0.5941(13) 0.4896(13) 0.0642(10) 0.324(14) Uani 1 1 d DU
H31G H 0.5894 0.4317 0.0414 0.487 Uiso 1 1 calc R
H31H H 0.5940 0.5208 0.0347 0.487 Uiso 1 1 calc R
H31I H 0.5470 0.4972 0.0824 0.487 Uiso 1 1 calc R
C321 C 0.7458(8) 0.7865(7) 0.2413(6) 0.139(4) Uani 1 1 d DU
H32A H 0.7434 0.8361 0.2749 0.167 Uiso 1 1 calc R
H32B H 0.6943 0.7728 0.2064 0.167 Uiso 1 1 calc R
C322 C 0.8232(9) 0.8024(8) 0.2161(6) 0.154(5) Uani 1 1 d DU
H32C H 0.8740 0.7995 0.2465 0.185 Uiso 1 1 calc R
H32D H 0.8169 0.7598 0.1751 0.185 Uiso 1 1 calc R
C323 C 0.8313(11) 0.8864(10) 0.2074(11) 0.241(8) Uani 1 1 d DU
H32E H 0.8328 0.9278 0.2479 0.289 Uiso 1 1 calc R
H32F H 0.7814 0.8874 0.1753 0.289 Uiso 1 1 calc R
C324 C 0.9084(9) 0.9102(10) 0.1869(10) 0.232(9) Uani 1 1 d DU
H32G H 0.9090 0.9641 0.1818 0.347 Uiso 1 1 calc R
H32H H 0.9071 0.8701 0.1465 0.347 Uiso 1 1 calc R
H32I H 0.9583 0.9116 0.2192 0.347 Uiso 1 1 calc R
C331 C 0.6815(7) 0.7030(9) 0.2977(6) 0.163(6) Uani 1 1 d D
H33A H 0.6286 0.6935 0.2649 0.195 Uiso 1 1 calc R
H33B H 0.6845 0.7539 0.3321 0.195 Uiso 1 1 calc R
C332 C 0.6815(6) 0.6306(8) 0.3251(6) 0.129(4) Uani 1 1 d D
H33C H 0.6810 0.5802 0.2911 0.155 Uiso 1 1 calc R
H33D H 0.7335 0.6413 0.3591 0.155 Uiso 1 1 calc R
C333 C 0.6081(8) 0.6165(10) 0.3518(8) 0.227(9) Uani 1 1 d D
H33E H 0.5560 0.6061 0.3179 0.273 Uiso 1 1 calc R
H33F H 0.6086 0.6668 0.3860 0.273 Uiso 1 1 calc R
C334 C 0.6081(9) 0.5448(10) 0.3784(8) 0.189(7) Uani 1 1 d D
H33G H 0.5599 0.5396 0.3952 0.283 Uiso 1 1 calc R
H33H H 0.6591 0.5549 0.4124 0.283 Uiso 1 1 calc R
H33I H 0.6054 0.4944 0.3445 0.283 Uiso 1 1 calc R
C341 C 0.8384(5) 0.7365(6) 0.3209(4) 0.120(3) Uani 1 1 d D
H34A H 0.8474 0.6888 0.3350 0.143 Uiso 1 1 calc R
H34B H 0.8839 0.7492 0.3023 0.143 Uiso 1 1 calc R
C342 C 0.8413(7) 0.8111(7) 0.3795(5) 0.132(4) Uani 1 1 d D
H34C H 0.8076 0.7935 0.4053 0.159 Uiso 1 1 calc R
H34D H 0.8165 0.8533 0.3646 0.159 Uiso 1 1 calc R
C343 C 0.9324(9) 0.8487(11) 0.4219(7) 0.188(6) Uani 1 1 d D
H34E H 0.9300 0.8852 0.4633 0.225 Uiso 1 1 calc R
H34F H 0.9601 0.8041 0.4299 0.225 Uiso 1 1 calc R
C344 C 0.9862(12) 0.8974(14) 0.3931(12) 0.308(14) Uani 1 1 d D
H34G H 1.0432 0.9143 0.4204 0.463 Uiso 1 1 calc R
H34H H 0.9633 0.9458 0.3899 0.463 Uiso 1 1 calc R
H34I H 0.9861 0.8631 0.3509 0.463 Uiso 1 1 calc R
C411 C 1.3591(8) 0.7384(6) -0.1312(4) 0.135(4) Uani 1 1 d DU
H41A H 1.3832 0.6924 -0.1220 0.162 Uiso 1 1 calc R
H41B H 1.3014 0.7159 -0.1576 0.162 Uiso 1 1 calc R
C412 C 1.4072(8) 0.7703(8) -0.1706(5) 0.171(5) Uani 1 1 d DU
H41C H 1.4667 0.7871 -0.1471 0.206 Uiso 1 1 calc R
H41D H 1.3869 0.8189 -0.1778 0.206 Uiso 1 1 calc R
C413 C 1.3978(8) 0.7061(11) -0.2343(6) 0.237(9) Uani 1 1 d DU
H41E H 1.3759 0.7287 -0.2684 0.284 Uiso 1 1 calc R
H41F H 1.3562 0.6584 -0.2390 0.284 Uiso 1 1 calc R
C414 C 1.4784(11) 0.6769(13) -0.2435(11) 0.333(15) Uani 1 1 d DU
H41G H 1.4651 0.6266 -0.2796 0.500 Uiso 1 1 calc R
H41H H 1.5076 0.6664 -0.2051 0.500 Uiso 1 1 calc R
H41I H 1.5140 0.7189 -0.2514 0.500 Uiso 1 1 calc R
C421 C 1.3138(8) 0.8644(7) -0.0874(6) 0.198(6) Uani 1 1 d DU
H42A H 1.2650 0.8368 -0.1240 0.238 Uiso 1 1 calc R
H42B H 1.3533 0.8959 -0.1020 0.238 Uiso 1 1 calc R
C422 C 1.2853(16) 0.9242(12) -0.0358(9) 0.322(11) Uani 1 1 d DU
H42C H 1.3338 0.9566 -0.0003 0.386 Uiso 1 1 calc R
H42D H 1.2477 0.8940 -0.0189 0.386 Uiso 1 1 calc R
C423 C 1.2392(15) 0.9815(13) -0.0666(11) 0.336(13) Uani 1 1 d DU
H42E H 1.2657 1.0388 -0.0422 0.403 Uiso 1 1 calc R
H42F H 1.2449 0.9706 -0.1102 0.403 Uiso 1 1 calc R
C424 C 1.1454(16) 0.970(2) -0.0691(15) 0.420(18) Uani 1 1 d DU
H42G H 1.1246 1.0196 -0.0717 0.630 Uiso 1 1 calc R
H42H H 1.1379 0.9591 -0.0308 0.630 Uiso 1 1 calc R
H42I H 1.1145 0.9239 -0.1065 0.630 Uiso 1 1 calc R
C431 C 1.3033(8) 0.7465(6) -0.0388(5) 0.201(5) Uani 1 1 d DU
H43A H 1.2488 0.7225 -0.0703 0.241 Uiso 1 1 calc R
H43B H 1.3317 0.7010 -0.0342 0.241 Uiso 1 1 calc R
C432 C 1.2875(14) 0.7897(10) 0.0252(7) 0.315(11) Uani 1 1 d DU
H43C H 1.2709 0.8423 0.0250 0.378 Uiso 1 1 calc R
H43D H 1.3391 0.8009 0.0597 0.378 Uiso 1 1 calc R
C433 C 1.2170(11) 0.7343(13) 0.0371(13) 0.294(12) Uani 1 1 d DU
H43E H 1.2154 0.7555 0.0818 0.353 Uiso 1 1 calc R
H43F H 1.1625 0.7345 0.0096 0.353 Uiso 1 1 calc R
C434 C 1.2346(14) 0.6462(12) 0.0222(16) 0.328(14) Uani 1 1 d DU
H43G H 1.1940 0.6124 0.0335 0.492 Uiso 1 1 calc R
H43H H 1.2906 0.6471 0.0469 0.492 Uiso 1 1 calc R
H43I H 1.2303 0.6235 -0.0231 0.492 Uiso 1 1 calc R
C441 C 1.4459(5) 0.8361(8) -0.0266(5) 0.200(6) Uani 1 1 d DU
H44A H 1.4717 0.8686 -0.0488 0.240 Uiso 1 1 calc R
H44B H 1.4444 0.8744 0.0144 0.240 Uiso 1 1 calc R
C442 C 1.5030(11) 0.7781(12) -0.0123(7) 0.276(9) Uani 1 1 d DU
H44C H 1.5057 0.7386 -0.0524 0.332 Uiso 1 1 calc R
H44D H 1.4812 0.7474 0.0128 0.332 Uiso 1 1 calc R
C443 C 1.5924(11) 0.8290(14) 0.0262(8) 0.337(11) Uani 1 1 d DU
H44E H 1.6153 0.8590 0.0011 0.405 Uiso 1 1 calc R
H44F H 1.5904 0.8687 0.0664 0.405 Uiso 1 1 calc R
C444 C 1.6468(15) 0.7654(19) 0.0396(11) 0.460(19) Uani 1 1 d DU
H44G H 1.7039 0.7935 0.0623 0.690 Uiso 1 1 calc R
H44H H 1.6464 0.7254 -0.0007 0.690 Uiso 1 1 calc R
H44I H 1.6241 0.7374 0.0654 0.690 Uiso 1 1 calc R

loop_
_atom_site_aniso_label
_atom_site_aniso_U_11
_atom_site_aniso_U_22
_atom_site_aniso_U_33
_atom_site_aniso_U_23
_atom_site_aniso_U_13
_atom_site_aniso_U_12
Mo1 0.0547(3) 0.0612(3) 0.0533(3) 0.0285(3) 0.0112(2) 0.0161(2)
Mo2 0.0435(3) 0.0716(3) 0.0727(4) 0.0292(3) 0.0185(3) 0.0130(2)
Mo3 0.0651(3) 0.0408(2) 0.0552(3) 0.0079(2) 0.0117(3) 0.0094(2)
Mo4 0.0693(3) 0.0461(3) 0.0575(3) 0.0074(2) 0.0189(3) 0.0167(2)
Mo5 0.0479(3) 0.0519(3) 0.0694(3) 0.0217(3) 0.0237(3) 0.0102(2)
Mo6 0.0701(3) 0.0596(3) 0.0557(3) 0.0289(3) 0.0158(3) 0.0253(3)
Mo7 0.0631(3) 0.0806(4) 0.0659(4) 0.0388(3) 0.0150(3) 0.0305(3)
Mo8 0.0372(2) 0.0544(3) 0.0741(4) 0.0164(3) 0.0149(2) 0.0051(2)
Mo9 0.0654(3) 0.0412(3) 0.0805(4) 0.0057(3) 0.0279(3) 0.0088(2)
Mo10 0.0605(3) 0.0416(2) 0.0542(3) 0.0045(2) 0.0102(2) 0.0050(2)
Mo11 0.0479(3) 0.0683(4) 0.0811(4) 0.0141(3) 0.0250(3) -0.0030(3)
Mo12 0.0849(4) 0.0650(3) 0.0465(3) 0.0212(3) 0.0095(3) 0.0152(3)
O1 0.0430(19) 0.0406(18) 0.046(2) 0.0162(16) 0.0142(16) 0.0112(15)
O3 0.109(4) 0.050(2) 0.075(3) 0.000(2) 0.021(3) 0.013(3)
O4 0.119(4) 0.057(3) 0.089(4) 0.002(3) 0.039(3) 0.024(3)
O5 0.057(3) 0.085(3) 0.112(4) 0.033(3) 0.037(3) 0.008(2)
O6 0.115(4) 0.097(4) 0.076(3) 0.054(3) 0.026(3) 0.043(3)
O7 0.058(2) 0.065(2) 0.061(3) 0.032(2) 0.024(2) 0.0147(19)
O8 0.066(3) 0.043(2) 0.063(3) 0.0207(19) 0.017(2) 0.0158(18)
O9 0.067(3) 0.062(2) 0.047(2) 0.0119(19) 0.013(2) 0.011(2)
O10 0.044(2) 0.062(2) 0.067(3) 0.024(2) 0.0117(19) 0.0131(18)
O11 0.053(2) 0.058(2) 0.064(3) 0.018(2) 0.008(2) -0.0009(19)
O12 0.071(3) 0.065(3) 0.070(3) 0.020(2) 0.033(2) 0.029(2)
O13 0.061(2) 0.053(2) 0.060(2) 0.0136(19) 0.027(2) 0.0198(19)
O14 0.060(2) 0.047(2) 0.067(3) 0.0116(19) 0.019(2) 0.0017(18)
O15 0.072(3) 0.055(2) 0.066(3) 0.030(2) 0.031(2) 0.016(2)
O16 0.074(3) 0.068(3) 0.045(2) 0.017(2) 0.008(2) 0.011(2)
O17 0.053(2) 0.085(3) 0.074(3) 0.040(3) 0.014(2) 0.028(2)
O18 0.082(3) 0.048(2) 0.077(3) 0.027(2) 0.029(2) 0.029(2)
O19 0.172(7) 0.131(5) 0.068(4) 0.059(4) 0.016(4) 0.043(5)
O20 0.067(3) 0.124(5) 0.155(6) 0.029(4) 0.053(4) -0.011(3)
O21 0.115(4) 0.053(3) 0.079(3) -0.002(2) 0.027(3) 0.007(3)
O22 0.122(5) 0.047(3) 0.128(5) -0.009(3) 0.067(4) 0.009(3)
O23 0.078(3) 0.064(3) 0.050(2) 0.001(2) 0.012(2) 0.006(2)
O24 0.075(3) 0.066(3) 0.082(3) 0.038(2) 0.039(3) 0.024(2)
O25 0.061(3) 0.074(3) 0.049(2) 0.010(2) 0.001(2) 0.013(2)
O26 0.056(2) 0.044(2) 0.090(3) 0.007(2) 0.026(2) -0.0031(18)
O27 0.074(3) 0.062(3) 0.094(3) 0.040(3) 0.040(3) 0.035(2)
O28 0.043(2) 0.094(3) 0.081(3) 0.023(3) 0.005(2) 0.019(2)
O29 0.0368(18) 0.0397(18) 0.048(2) 0.0118(16) 0.0057(15) 0.0037(14)
O30 0.050(2) 0.072(3) 0.061(3) 0.014(2) -0.007(2) 0.013(2)
O31 0.064(3) 0.071(3) 0.080(3) 0.020(2) 0.035(2) 0.020(2)
O32 0.103(4) 0.064(3) 0.078(3) 0.018(2) 0.054(3) -0.006(3)
O33 0.092(3) 0.049(2) 0.064(3) 0.025(2) 0.018(2) 0.017(2)
O34 0.066(3) 0.057(2) 0.078(3) 0.005(2) 0.016(2) -0.016(2)
O35 0.058(2) 0.055(2) 0.058(2) 0.0142(19) 0.021(2) 0.0209(19)
N1 0.064(3) 0.073(3) 0.060(3) 0.030(3) 0.013(3) 0.019(3)
N2 0.048(3) 0.097(4) 0.096(4) 0.043(4) 0.022(3) 0.016(3)
N3 0.106(5) 0.119(6) 0.088(5) 0.055(4) 0.037(4) 0.062(4)
N4 0.053(3) 0.067(3) 0.114(5) 0.019(3) 0.033(3) 0.007(3)
N5 0.057(3) 0.116(5) 0.091(5) 0.057(4) -0.024(3) -0.028(3)
N6 0.072(4) 0.078(4) 0.089(4) 0.034(3) 0.016(3) 0.040(3)
N7 0.095(5) 0.100(5) 0.091(5) 0.039(4) 0.033(4) 0.070(4)
N8 0.201(8) 0.138(7) 0.053(4) 0.022(4) -0.006(4) 0.051(6)
C1 0.082(5) 0.070(4) 0.067(4) 0.033(4) 0.023(4) 0.027(4)
C2 0.35(2) 0.53(3) 0.254(18) 0.31(2) 0.235(18) 0.37(3)
C3 0.230(18) 0.28(2) 0.234(17) 0.204(17) -0.098(14) -0.140(16)
C4 0.238(16) 0.164(11) 0.076(7) 0.035(7) 0.010(8) 0.028(11)
C5 0.042(4) 0.128(7) 0.122(7) 0.052(6) 0.025(4) 0.014(4)
C6 0.103(10) 0.65(4) 0.158(14) 0.21(2) 0.043(9) 0.014(16)
C7 0.101(8) 0.125(9) 0.262(17) 0.081(11) 0.061(10) 0.004(7)
C8 0.079(7) 0.131(10) 0.36(2) 0.079(12) 0.077(10) 0.046(7)
C9 0.138(9) 0.153(9) 0.100(7) 0.077(7) 0.057(7) 0.095(8)
C10 0.242(18) 0.33(2) 0.175(14) 0.167(16) 0.063(12) 0.190(17)
C11 0.174(13) 0.31(2) 0.088(9) 0.024(11) 0.057(9) 0.049(14)
C12 0.31(2) 0.144(12) 0.158(13) 0.071(10) 0.093(14) 0.064(13)
C13 0.060(4) 0.074(5) 0.155(9) 0.029(5) 0.043(5) 0.000(4)
C14 0.147(12) 0.170(13) 0.46(3) 0.089(17) 0.202(17) 0.058(10)
C15 0.157(11) 0.137(9) 0.131(9) 0.040(8) -0.027(8) -0.082(9)
C16 0.166(11) 0.128(9) 0.120(9) 0.027(7) 0.039(8) -0.061(8)
C111 0.110(7) 0.128(7) 0.105(7) 0.065(6) -0.028(6) -0.028(6)
C112 0.166(11) 0.156(9) 0.174(11) 0.104(9) -0.028(9) -0.050(8)
C113 0.283(19) 0.189(12) 0.282(17) 0.179(13) -0.092(15) -0.035(12)
C114 0.49(4) 0.26(2) 0.45(4) 0.25(2) -0.15(3) -0.14(2)
C121 0.077(5) 0.092(5) 0.081(5) 0.040(5) -0.022(4) -0.025(4)
C122 0.086(6) 0.089(6) 0.133(9) 0.053(6) -0.002(6) -0.015(5)
C123 0.139(9) 0.065(5) 0.114(8) 0.024(5) 0.018(7) -0.024(5)
C124 0.132(10) 0.117(9) 0.181(13) 0.017(9) 0.045(10) 0.006(8)
C131 0.059(4) 0.097(5) 0.074(5) 0.037(4) -0.012(3) -0.011(4)
C132 0.067(5) 0.104(6) 0.090(6) 0.039(5) 0.011(4) 0.008(4)
C133 0.084(5) 0.093(5) 0.070(5) 0.023(4) 0.016(4) 0.013(4)
C134 0.139(9) 0.099(7) 0.108(7) 0.042(6) 0.036(7) 0.032(6)
C141 0.062(5) 0.185(11) 0.118(8) 0.069(8) 0.002(5) -0.028(6)
C142 0.096(9) 0.30(2) 0.134(11) 0.090(12) 0.035(8) 0.006(10)
C143 0.151(14) 0.35(3) 0.150(14) 0.038(16) 0.046(12) -0.013(15)
C144 0.185(19) 0.70(6) 0.186(19) 0.11(3) 0.103(16) 0.04(3)
C211 0.106(6) 0.093(6) 0.102(6) 0.044(5) 0.028(5) 0.057(5)
C212 0.115(8) 0.137(9) 0.115(8) 0.060(7) 0.048(6) 0.048(6)
C213 0.232(17) 0.143(11) 0.155(13) 0.065(10) 0.107(13) 0.100(11)
C214 0.35(3) 0.26(2) 0.171(17) 0.116(17) 0.124(19) 0.13(2)
C221 0.091(6) 0.069(4) 0.098(6) 0.027(4) 0.018(5) 0.034(4)
C222 0.094(7) 0.106(7) 0.130(8) 0.038(6) 0.031(6) 0.027(5)
C223 0.116(8) 0.105(7) 0.131(9) -0.001(7) -0.010(7) 0.020(6)
C224 0.118(9) 0.144(10) 0.143(11) 0.009(8) 0.002(8) 0.016(8)
C231 0.107(7) 0.110(7) 0.107(7) 0.042(6) 0.043(6) 0.055(5)
C232 0.170(12) 0.178(12) 0.146(11) 0.103(10) 0.078(9) 0.068(10)
C233 0.167(14) 0.28(2) 0.194(16) 0.150(16) 0.058(12) 0.044(13)
C234 0.28(3) 0.30(3) 0.27(2) 0.14(2) 0.14(2) 0.10(2)
C241 0.093(6) 0.083(5) 0.104(6) 0.034(4) 0.015(5) 0.037(4)
C242 0.131(9) 0.106(7) 0.179(11) 0.013(7) -0.003(8) 0.032(7)
C243 0.171(13) 0.136(10) 0.206(14) -0.025(10) -0.046(10) 0.060(9)
C244 0.33(3) 0.55(4) 0.172(14) 0.01(2) 0.006(17) 0.15(3)
C311 0.143(9) 0.131(8) 0.122(8) 0.026(6) 0.030(6) 0.067(7)
C312 0.149(10) 0.172(11) 0.133(10) 0.037(8) 0.003(7) 0.029(9)
C313 0.27(2) 0.212(16) 0.225(18) -0.020(12) -0.088(14) 0.049(15)
C314 0.26(2) 0.28(2) 0.27(2) -0.013(17) -0.113(18) 0.02(2)
C321 0.169(11) 0.137(9) 0.139(10) 0.066(8) 0.044(8) 0.078(8)
C322 0.199(12) 0.163(10) 0.125(9) 0.069(8) 0.062(9) 0.039(9)
C323 0.215(16) 0.204(14) 0.39(2) 0.155(15) 0.146(15) 0.076(13)
C324 0.147(13) 0.205(16) 0.35(3) 0.119(17) 0.075(14) -0.017(11)
C331 0.104(8) 0.267(18) 0.131(10) 0.054(11) 0.033(7) 0.113(10)
C332 0.099(7) 0.198(12) 0.143(10) 0.099(9) 0.056(7) 0.078(8)
C333 0.134(13) 0.27(2) 0.212(18) 0.033(17) 0.023(12) -0.067(14)
C334 0.141(12) 0.226(17) 0.247(18) 0.152(16) 0.056(12) 0.016(11)
C341 0.086(6) 0.128(8) 0.148(10) 0.047(8) 0.021(6) 0.054(6)
C342 0.147(11) 0.129(9) 0.096(8) -0.001(7) 0.035(7) 0.019(8)
C343 0.157(14) 0.199(16) 0.193(16) 0.055(13) 0.045(12) 0.004(12)
C344 0.21(2) 0.31(3) 0.44(4) 0.25(3) 0.02(2) 0.009(19)
C411 0.206(11) 0.098(6) 0.083(5) 0.023(5) 0.032(6) -0.013(6)
C412 0.181(11) 0.184(11) 0.102(7) 0.036(7) 0.014(7) -0.080(9)
C413 0.164(12) 0.33(2) 0.144(11) -0.014(11) 0.068(11) -0.062(12)
C414 0.194(18) 0.23(2) 0.43(3) -0.04(2) 0.018(19) 0.026(17)
C421 0.268(14) 0.175(11) 0.171(13) 0.093(9) 0.025(11) 0.087(10)
C422 0.51(3) 0.247(19) 0.227(18) 0.075(14) 0.057(18) 0.217(16)
C423 0.48(3) 0.37(2) 0.212(19) 0.115(17) 0.07(2) 0.29(2)
C424 0.56(4) 0.56(4) 0.36(3) 0.27(3) 0.27(3) 0.37(3)
C431 0.326(14) 0.212(13) 0.156(11) 0.120(10) 0.119(10) 0.152(10)
C432 0.31(2) 0.37(2) 0.280(17) 0.061(16) 0.193(16) 0.024(18)
C433 0.122(13) 0.40(3) 0.300(19) 0.04(2) 0.076(13) -0.041(17)
C434 0.150(18) 0.41(3) 0.40(4) 0.13(4) 0.07(2) -0.03(2)
C441 0.196(9) 0.282(15) 0.072(7) -0.021(8) 0.005(6) 0.115(8)
C442 0.294(15) 0.48(2) 0.117(11) 0.111(14) 0.069(11) 0.263(16)
C443 0.251(15) 0.70(3) 0.128(13) 0.160(18) 0.066(11) 0.279(18)
C444 0.36(2) 0.98(5) 0.24(2) 0.33(3) 0.148(18) 0.46(3)

loop_
_atom_type_symbol
_atom_type_description
_atom_type_scat_dispersion_real
_atom_type_scat_dispersion_imag
_atom_type_scat_source
C C 0.0033 0.0016 'International Tables Vol C Tables 4.2.6.8 and 6.1.1.4'
H H 0.0000 0.0000 'International Tables Vol C Tables 4.2.6.8 and 6.1.1.4'
N N 0.0061 0.0033 'International Tables Vol C Tables 4.2.6.8 and 6.1.1.4'
O O 0.0106 0.0060 'International Tables Vol C Tables 4.2.6.8 and 6.1.1.4'
Mo Mo -1.6832 0.6857 'International Tables Vol C Tables 4.2.6.8 and 6.1.1.4'

loop_
_geom_angle_atom_site_label_1
_geom_angle_atom_site_label_2
_geom_angle_atom_site_label_3
_geom_angle
O1 Mo1 Mo2 44.43(9)
O7 Mo1 Mo2 33.38(12)
O7 Mo1 O1 77.81(15)
O7 Mo1 O8 88.52(18)
O7 Mo1 O9 88.05(18)
O7 Mo1 O10 155.93(17)
O8 Mo1 Mo2 82.51(13)
O8 Mo1 O1 77.55(14)
O9 Mo1 Mo2 81.34(13)
O9 Mo1 O1 78.04(15)
O9 Mo1 O8 155.52(17)
O10 Mo1 Mo2 122.55(12)
O10 Mo1 O1 78.12(15)
O10 Mo1 O8 86.34(18)
O10 Mo1 O9 86.97(18)
N1 Mo1 Mo2 134.46(18)
N1 Mo1 O1 178.9(2)
N1 Mo1 O7 101.1(2)
N1 Mo1 O8 102.3(2)
N1 Mo1 O9 102.1(2)
N1 Mo1 O10 103.0(2)
O1 Mo2 Mo1 44.47(9)
O7 Mo2 Mo1 33.44(11)
O7 Mo2 O1 77.90(15)
O7 Mo2 O11 88.45(18)
O7 Mo2 O12 89.21(19)
O7 Mo2 O17 155.77(17)
O11 Mo2 Mo1 82.07(13)
O11 Mo2 O1 76.86(15)
O11 Mo2 O17 85.15(19)
O12 Mo2 Mo1 82.24(14)
O12 Mo2 O1 78.17(15)
O12 Mo2 O11 154.85(17)
O12 Mo2 O17 86.8(2)
O17 Mo2 Mo1 122.36(13)
O17 Mo2 O1 77.89(15)
N2 Mo2 Mo1 135.0(2)
N2 Mo2 O1 179.2(2)
N2 Mo2 O7 101.6(2)
N2 Mo2 O11 102.6(3)
N2 Mo2 O12 102.5(3)
N2 Mo2 O17 102.6(2)
O3 Mo3 O1 178.7(2)
O3 Mo3 O8 103.9(2)
O3 Mo3 O11 104.2(2)
O3 Mo3 O13 102.4(2)
O3 Mo3 O16 102.0(2)
O8 Mo3 O1 77.14(15)
O8 Mo3 O13 86.29(18)
O8 Mo3 O16 153.98(17)
O11 Mo3 O1 76.52(16)
O11 Mo3 O8 89.96(19)
O11 Mo3 O13 153.25(17)
O11 Mo3 O16 86.86(19)
O13 Mo3 O1 76.83(14)
O13 Mo3 O16 85.05(18)
O16 Mo3 O1 77.00(15)
O4 Mo4 O1 178.9(2)
O4 Mo4 O9 104.8(2)
O4 Mo4 O12 103.6(2)
O4 Mo4 O14 103.5(2)
O4 Mo4 O18 102.4(2)
O9 Mo4 O1 76.26(15)
O9 Mo4 O12 87.98(19)
O9 Mo4 O14 87.28(19)
O9 Mo4 O18 152.78(17)
O12 Mo4 O1 76.21(15)
O12 Mo4 O14 152.82(17)
O12 Mo4 O18 86.2(2)
O14 Mo4 O1 76.67(14)
O18 Mo4 O1 76.53(15)
O18 Mo4 O14 85.89(19)
O5 Mo5 O1 179.33(19)
O5 Mo5 O10 103.7(2)
O5 Mo5 O13 103.2(2)
O5 Mo5 O14 104.0(2)
O5 Mo5 O15 103.7(2)
O10 Mo5 O1 75.92(14)
O10 Mo5 O13 87.41(18)
O10 Mo5 O14 86.63(18)
O10 Mo5 O15 152.56(17)
O13 Mo5 O1 76.27(15)
O13 Mo5 O14 152.89(17)
O13 Mo5 O15 86.75(18)
O14 Mo5 O1 76.62(15)
O15 Mo5 O1 76.65(15)
O15 Mo5 O14 86.47(19)
O6 Mo6 O1 178.9(2)
O6 Mo6 O15 103.0(2)
O6 Mo6 O16 104.6(2)
O6 Mo6 O17 103.8(2)
O6 Mo6 O18 102.7(2)
O15 Mo6 O1 76.51(14)
O16 Mo6 O1 76.36(15)
O16 Mo6 O15 85.41(19)
O16 Mo6 O18 152.58(18)
O17 Mo6 O1 76.66(15)
O17 Mo6 O15 153.18(17)
O17 Mo6 O16 88.3(2)
O17 Mo6 O18 88.0(2)
O18 Mo6 O1 76.34(15)
O18 Mo6 O15 85.78(19)
O24 Mo7 Mo8 33.66(13)
O24 Mo7 O25 87.30(19)
O24 Mo7 O27 90.0(2)
O24 Mo7 O28 155.65(19)
O24 Mo7 O29 77.91(16)
O25 Mo7 Mo8 80.56(13)
O25 Mo7 O29 77.04(15)
O27 Mo7 Mo8 83.76(14)
O27 Mo7 O25 155.52(18)
O27 Mo7 O28 87.7(2)
O27 Mo7 O29 78.60(16)
O28 Mo7 Mo8 122.07(14)
O28 Mo7 O25 84.9(2)
O28 Mo7 O29 77.88(17)
O29 Mo7 Mo8 44.26(9)
N3 Mo7 Mo8 132.7(2)
N3 Mo7 O24 99.1(3)
N3 Mo7 O25 100.1(3)
N3 Mo7 O27 104.4(3)
N3 Mo7 O28 104.9(3)
N3 Mo7 O29 175.9(2)
O24 Mo8 Mo7 33.37(13)
O24 Mo8 O26 86.4(2)
O24 Mo8 O29 77.99(16)
O24 Mo8 O30 156.26(18)
O24 Mo8 O35 90.01(19)
O26 Mo8 Mo7 80.48(14)
O26 Mo8 O29 77.34(15)
O29 Mo8 Mo7 44.62(9)
O30 Mo8 Mo7 123.03(13)
O30 Mo8 O26 85.6(2)
O30 Mo8 O29 78.47(16)
O35 Mo8 Mo7 83.81(13)
O35 Mo8 O26 156.58(16)
O35 Mo8 O29 79.28(15)
O35 Mo8 O30 88.59(18)
N4 Mo8 Mo7 131.3(2)
N4 Mo8 O24 98.0(3)
N4 Mo8 O26 99.2(2)
N4 Mo8 O29 174.8(2)
N4 Mo8 O30 105.3(3)
N4 Mo8 O35 104.3(2)
O22 Mo9 O23 103.3(3)
O22 Mo9 O26 106.1(2)
O22 Mo9 O27 103.3(3)
O22 Mo9 O29 177.1(2)
O22 Mo9 O31 101.5(2)
O23 Mo9 O27 152.52(18)
O23 Mo9 O29 76.77(15)
O23 Mo9 O31 84.6(2)
O26 Mo9 O23 90.0(2)
O26 Mo9 O27 89.0(2)
O26 Mo9 O29 76.85(15)
O26 Mo9 O31 152.35(18)
O27 Mo9 O29 76.26(16)
O27 Mo9 O31 83.6(2)
O31 Mo9 O29 75.52(15)
O21 Mo10 O25 104.1(2)
O21 Mo10 O29 178.4(2)
O21 Mo10 O33 102.4(2)
O21 Mo10 O34 103.3(2)
O21 Mo10 O35 102.9(2)
O25 Mo10 O29 77.48(16)
O25 Mo10 O33 153.52(18)
O25 Mo10 O34 89.7(2)
O25 Mo10 O35 89.03(19)
O33 Mo10 O29 76.07(15)
O34 Mo10 O29 76.99(16)
O34 Mo10 O33 85.6(2)
O34 Mo10 O35 153.23(17)
O35 Mo10 O29 76.64(14)
O35 Mo10 O33 83.75(19)
O20 Mo11 O28 103.2(3)
O20 Mo11 O29 177.9(3)
O20 Mo11 O31 104.6(3)
O20 Mo11 O32 103.0(3)
O20 Mo11 O34 102.1(3)
O28 Mo11 O29 76.90(16)
O28 Mo11 O32 153.50(19)
O28 Mo11 O34 86.7(2)
O31 Mo11 O28 89.2(2)
O31 Mo11 O29 77.49(16)
O31 Mo11 O32 87.8(2)
O31 Mo11 O34 153.28(18)
O32 Mo11 O29 76.75(16)
O32 Mo11 O34 84.2(2)
O34 Mo11 O29 75.87(15)
O19 Mo12 O23 103.4(3)
O19 Mo12 O29 179.1(3)
O19 Mo12 O30 103.6(3)
O19 Mo12 O32 103.9(3)
O19 Mo12 O33 103.6(3)
O23 Mo12 O29 75.63(16)
O30 Mo12 O23 86.3(2)
O30 Mo12 O29 76.39(15)
O30 Mo12 O32 152.4(2)
O32 Mo12 O23 84.4(2)
O32 Mo12 O29 76.10(17)
O33 Mo12 O23 153.00(19)
O33 Mo12 O29 77.38(15)
O33 Mo12 O30 88.1(2)
O33 Mo12 O32 88.4(2)
Mo1 O1 Mo3 90.88(12)
Mo1 O1 Mo4 90.20(12)
Mo1 O1 Mo5 90.16(12)
Mo1 O1 Mo6 178.74(17)
Mo2 O1 Mo1 91.09(12)
Mo2 O1 Mo3 91.21(12)
Mo2 O1 Mo4 90.32(12)
Mo2 O1 Mo5 178.55(17)
Mo2 O1 Mo6 90.03(12)
Mo3 O1 Mo4 178.11(16)
Mo3 O1 Mo5 89.50(12)
Mo3 O1 Mo6 89.66(12)
Mo4 O1 Mo5 88.95(12)
Mo4 O1 Mo6 89.23(11)
Mo6 O1 Mo5 88.71(11)
Mo2 O7 Mo1 113.18(18)
Mo3 O8 Mo1 114.42(18)
Mo4 O9 Mo1 115.5(2)
Mo5 O10 Mo1 115.8(2)
Mo3 O11 Mo2 115.4(2)
Mo4 O12 Mo2 115.3(2)
Mo5 O13 Mo3 117.40(19)
Mo5 O14 Mo4 117.76(19)
Mo5 O15 Mo6 118.13(19)
Mo6 O16 Mo3 117.0(2)
Mo6 O17 Mo2 115.4(2)
Mo6 O18 Mo4 117.90(19)
Mo9 O23 Mo12 117.8(2)
Mo7 O24 Mo8 113.0(2)
Mo10 O25 Mo7 114.8(2)
Mo9 O26 Mo8 115.25(19)
Mo9 O27 Mo7 114.8(2)
Mo11 O28 Mo7 115.1(2)
Mo7 O29 Mo9 90.27(12)
Mo7 O29 Mo10 90.65(13)
Mo7 O29 Mo11 89.99(12)
Mo7 O29 Mo12 178.86(16)
Mo8 O29 Mo7 91.12(13)
Mo8 O29 Mo9 90.54(12)
Mo8 O29 Mo10 90.19(13)
Mo8 O29 Mo11 178.88(18)
Mo8 O29 Mo12 90.02(12)
Mo9 O29 Mo12 89.68(12)
Mo10 O29 Mo9 178.82(17)
Mo10 O29 Mo11 89.66(11)
Mo10 O29 Mo12 89.38(12)
Mo11 O29 Mo9 89.60(13)
Mo11 O29 Mo12 88.87(12)
Mo12 O30 Mo8 115.0(2)
Mo11 O31 Mo9 117.4(2)
Mo11 O32 Mo12 118.3(2)
Mo12 O33 Mo10 117.1(2)
Mo10 O34 Mo11 117.4(2)
Mo8 O35 Mo10 113.85(19)
C1 N1 Mo1 173.6(5)
C5 N2 Mo2 175.8(6)
C9 N3 Mo7 167.1(6)
C13 N4 Mo8 163.4(6)
C121 N5 C111 109.6(8)
C121 N5 C131 109.8(6)
C131 N5 C111 106.2(5)
C141 N5 C111 113.2(7)
C141 N5 C121 107.5(6)
C141 N5 C131 110.6(8)
C211 N6 C241 109.9(6)
C221 N6 C211 110.4(6)
C221 N6 C231 112.1(7)
C221 N6 C241 107.4(5)
C231 N6 C211 106.7(5)
C231 N6 C241 110.4(7)
C311 N7 C321 110.6(8)
C311 N7 C341 106.2(6)
C321 N7 C341 107.9(8)
C331 N7 C311 112.9(9)
C331 N7 C321 109.0(7)
C331 N7 C341 110.1(7)
C421 N8 C411 102.3(8)
C421 N8 C431 115.6(6)
C421 N8 C441 110.3(6)
C431 N8 C411 104.3(5)
C441 N8 C411 107.0(8)
C441 N8 C431 115.9(6)
N1 C1 C2 108.8(6)
N1 C1 C3 109.4(7)
N1 C1 C4 109.8(7)
C2 C1 C4 103.5(10)
C3 C1 C2 115.6(8)
C3 C1 C4 109.6(10)
N2 C5 C6 108.5(7)
N2 C5 C7 109.1(7)
N2 C5 C8 107.6(8)
C6 C5 C7 109.5(12)
C8 C5 C6 111.4(13)
C8 C5 C7 110.6(9)
N3 C9 C10 109.5(8)
N3 C9 C11 111.3(9)
N3 C9 C12 104.3(10)
C10 C9 C11 108.7(12)
C10 C9 C12 115.0(11)
C11 C9 C12 108.0(10)
N4 C13 C14 108.3(7)
N4 C13 C15 108.3(7)
N4 C13 C16 107.0(7)
C14 C13 C16 110.7(12)
C15 C13 C14 114.7(11)
C15 C13 C16 107.6(8)
C112 C111 N5 116.3(7)
C111 C112 C113 108.7(10)
C114 C113 C112 111.6(13)
C122 C121 N5 117.2(7)
C121 C122 C123 112.0(8)
C124 C123 C122 112.6(10)
N5 C131 C132 115.9(6)
C133 C132 C131 109.5(6)
C132 C133 C134 114.3(7)
N5 C141 C142 114.1(8)
C143 C142 C141 106.3(9)
C144 C143 C142 109.2(12)
C212 C211 N6 115.0(7)
C213 C212 C211 112.3(8)
C212 C213 C214 109.4(11)
N6 C221 C222 114.6(6)
C223 C222 C221 112.6(7)
C222 C223 C224 112.8(9)
C232 C231 N6 115.6(7)
C231 C232 C233 109.5(9)
C234 C233 C232 115.3(12)
C242 C241 N6 115.4(7)
C241 C242 C243 114.6(9)
C242 C243 C244 107.4(13)
N7 C311 C312 112.5(9)
C313 C312 C311 109.2(10)
C314 C313 C312 109.2(13)
N7 C321 C322 109.0(8)
C323 C322 C321 110.0(10)
C322 C323 C324 114.1(12)
N7 C331 C332 113.4(8)
C333 C332 C331 113.9(9)
C332 C333 C334 113.7(12)
C342 C341 N7 112.2(7)
C341 C342 C343 112.0(10)
C344 C343 C342 114.7(13)
C412 C411 N8 118.3(8)
C411 C412 C413 111.6(9)
C412 C413 C414 114.6(8)
N8 C421 C422 114.6(7)
C421 C422 C423 107.6(13)
C424 C423 C422 112.8(18)
C432 C431 N8 116.9(7)
C431 C432 C433 109.7(10)
C434 C433 C432 108.9(7)
C442 C441 N8 118.3(11)
C441 C442 C443 109.0(13)
C444 C443 C442 105.8(15)

loop_
_geom_bond_atom_site_label_1
_geom_bond_atom_site_label_2
_geom_bond_distance
Mo1 Mo2 3.2017(12)
Mo1 O1 2.243(3)
Mo1 O7 1.919(4)
Mo1 O8 1.972(4)
Mo1 O9 1.951(4)
Mo1 O10 1.950(4)
Mo1 N1 1.715(5)
Mo2 O1 2.242(3)
Mo2 O7 1.916(4)
Mo2 O11 1.970(4)
Mo2 O12 1.950(5)
Mo2 O17 1.975(4)
Mo2 N2 1.709(5)
Mo3 O1 2.319(3)
Mo3 O3 1.685(4)
Mo3 O8 1.895(4)
Mo3 O11 1.886(4)
Mo3 O13 1.947(4)
Mo3 O16 1.949(4)
Mo4 O1 2.353(3)
Mo4 O4 1.681(5)
Mo4 O9 1.900(4)
Mo4 O12 1.908(4)
Mo4 O14 1.939(4)
Mo4 O18 1.936(5)
Mo5 O1 2.366(3)
Mo5 O5 1.693(4)
Mo5 O10 1.905(4)
Mo5 O13 1.914(4)
Mo5 O14 1.923(4)
Mo5 O15 1.922(4)
Mo6 O1 2.364(3)
Mo6 O6 1.681(5)
Mo6 O15 1.933(4)
Mo6 O16 1.924(4)
Mo6 O17 1.879(4)
Mo6 O18 1.931(5)
Mo7 Mo8 3.1998(13)
Mo7 O24 1.912(5)
Mo7 O25 2.003(5)
Mo7 O27 1.935(5)
Mo7 O28 1.962(5)
Mo7 O29 2.248(4)
Mo7 N3 1.722(6)
Mo8 O24 1.926(5)
Mo8 O26 1.986(4)
Mo8 O29 2.233(3)
Mo8 O30 1.951(5)
Mo8 O35 1.930(4)
Mo8 N4 1.712(5)
Mo9 O22 1.685(5)
Mo9 O23 1.912(5)
Mo9 O26 1.866(4)
Mo9 O27 1.931(5)
Mo9 O29 2.345(3)
Mo9 O31 1.987(4)
Mo10 O21 1.695(5)
Mo10 O25 1.865(5)
Mo10 O29 2.336(3)
Mo10 O33 1.984(4)
Mo10 O34 1.905(5)
Mo10 O35 1.934(4)
Mo11 O20 1.664(5)
Mo11 O28 1.887(5)
Mo11 O29 2.344(3)
Mo11 O31 1.879(5)
Mo11 O32 1.907(6)
Mo11 O34 1.957(5)
Mo12 O19 1.673(5)
Mo12 O23 1.960(5)
Mo12 O29 2.356(4)
Mo12 O30 1.900(5)
Mo12 O32 1.926(5)
Mo12 O33 1.884(4)
N1 C1 1.431(8)
N2 C5 1.446(8)
N3 C9 1.445(10)
N4 C13 1.440(9)
N5 C111 1.544(11)
N5 C121 1.516(10)
N5 C131 1.526(8)
N5 C141 1.509(12)
N6 C211 1.527(9)
N6 C221 1.504(9)
N6 C231 1.517(10)
N6 C241 1.533(10)
N7 C311 1.500(10)
N7 C321 1.531(11)
N7 C331 1.492(12)
N7 C341 1.541(5)
N8 C411 1.546(7)
N8 C421 1.499(7)
N8 C431 1.524(5)
N8 C441 1.514(5)
C1 C2 1.490(8)
C1 C3 1.484(8)
C1 C4 1.509(8)
C5 C6 1.505(9)
C5 C7 1.511(8)
C5 C8 1.494(14)
C9 C10 1.511(15)
C9 C11 1.512(9)
C9 C12 1.529(17)
C13 C14 1.511(8)
C13 C15 1.506(8)
C13 C16 1.537(8)
C111 C112 1.515(10)
C112 C113 1.524(12)
C113 C114 1.495(8)
C121 C122 1.502(10)
C122 C123 1.513(10)
C123 C124 1.507(10)
C131 C132 1.526(9)
C132 C133 1.495(8)
C133 C134 1.519(9)
C141 C142 1.523(11)
C142 C143 1.513(12)
C143 C144 1.502(8)
C211 C212 1.509(9)
C212 C213 1.500(11)
C213 C214 1.533(12)
C221 C222 1.515(9)
C222 C223 1.499(10)
C223 C224 1.514(10)
C231 C232 1.495(10)
C232 C233 1.523(12)
C233 C234 1.488(8)
C241 C242 1.494(10)
C242 C243 1.515(11)
C243 C244 1.522(5)
C311 C312 1.538(11)
C312 C313 1.534(12)
C313 C314 1.515(13)
C321 C322 1.535(11)
C322 C323 1.500(12)
C323 C324 1.500(10)
C331 C332 1.531(11)
C332 C333 1.493(8)
C333 C334 1.508(13)
C341 C342 1.532(10)
C342 C343 1.540(11)
C343 C344 1.516(13)
C411 C412 1.485(9)
C412 C413 1.493(8)
C413 C414 1.506(5)
C421 C422 1.508(5)
C422 C423 1.526(13)
C423 C424 1.524(12)
C431 C432 1.506(5)
C432 C433 1.538(5)
C433 C434 1.519(5)
C441 C442 1.490(10)
C442 C443 1.545(14)
C443 C444 1.536(12)

loop_
_geom_hbond_atom_site_label_D
_geom_hbond_atom_site_label_H
_geom_hbond_atom_site_label_A
_geom_hbond_distance_DH
_geom_hbond_distance_HA
_geom_hbond_distance_DA
_geom_hbond_angle_DHA
_geom_hbond_site_symmetry_A
C4 H4C O12 0.96 2.90 3.803(12) 157.5 2_765
C7 H7A O26 0.96 2.81 3.541(12) 133.5 1_655
C11 H11B O35 0.96 2.61 3.553(13) 168.0 2_676
C12 H12C O21 0.96 2.87 3.803(15) 164.5 2_676
C15 H15B O8 0.96 2.61 3.560(11) 170.7 1_455
C16 H16C O3 0.96 2.80 3.745(11) 169.2 1_455
C16 H16C O11 0.96 2.68 3.366(10) 128.6 1_455
